data_1528525
loop_
_publ_author_name
'Gieren, A.'
'Dederer, B.'
'Martin, R.'
'Schanda, F.'
'Eiser, M.'
'Roesky, H.W.'

_publ_section_title
;
 Die Struktur der Lewis-Saeure-Addukte des
 5-Oxo-1,3lambda,2,4-dithiadiazols(S2 N2 C O) am Beispiel des As
 F5-Adduktes
;
_journal_name_full 'Chemische Berichte'
_journal_page_first 3904
_journal_page_last 3909
_journal_volume 113
_journal_year 1980
_chemical_formula_sum 'C As F5 N2 O S2'
_chemical_name_systematic 'S2 N2 C O (As F5)'
_space_group_IT_number 14
_symmetry_space_group_name_Hall '-P 2ybc'
_symmetry_space_group_name_H-M 'P 1 21/c 1'
_cell_angle_alpha 90
_cell_angle_beta 117.6
_cell_angle_gamma 90
_cell_formula_units_Z 4
_cell_length_a 7.976
_cell_length_b 10.408
_cell_length_c 9.705
_cell_volume 713.972
_citation_journal_id_ASTM CHBEAM
_cod_data_source_file Gieren_CHBEAM_1980_53.cif
_cod_data_source_block C1As1F5N2O1S2
_cod_original_cell_volume 713.9725
_cod_original_formula_sum 'C1 As1 F5 N2 O1 S2'
_cod_database_code 1528525

loop_
_symmetry_equiv_pos_as_xyz
x,y,z
-x,y+1/2,-z+1/2
-x,-y,-z
x,-y-1/2,z-1/2

loop_
_atom_site_label
_atom_site_type_symbol
_atom_site_fract_x
_atom_site_fract_y
_atom_site_fract_z
_atom_site_occupancy
_atom_site_U_iso_or_equiv
C1 C+4 0.9932 0.3257 0.6753 1 0.0
F5 F-1 0.4772 0.4451 0.2434 1 0.0
F1 F-1 0.7872 0.379 0.2654 1 0.0
F4 F-1 0.7767 0.5218 0.4583 1 0.0
F2 F-1 0.5928 0.227 0.3171 1 0.0
N1 N-3 0.1581 0.2702 0.7626 1 0.0
F3 F-1 0.5867 0.3698 0.5109 1 0.0
S2 S+4 0.2578 0.3192 0.9372 1 0.0
O1 O-2 0.8979 0.2965 0.5314 1 0.0
S1 S 0.9278 0.4364 0.7786 1 0.0
As1 As+5 0.6766 0.3763 0.3825 1 0.0
N2 N-3 0.1152 0.4206 0.9412 1 0.0
